data_4502651
loop_
_publ_author_name
'Sun, Ming-Ling'
'Zhang, Lei'
'Lin, Qi-Pu'
'Zhang, Jian'
'Yao, Yuan-Gen'

_publ_section_title
;
 Visible Concentration-Sensitive Structural Transformation
;
_journal_issue 4
_journal_name_full 'Crystal Growth &amp; Design'
_journal_page_first 1464
_journal_paper_doi 10.1021/cg901468d
_journal_volume 10
_journal_year 2010
_chemical_formula_moiety 'C30 H24 N6 Ni, C10 H6 O8, C10 H4 O8, 2(H2 O) '
_chemical_formula_sum 'C50 H38 N6 Ni O18'
_chemical_formula_weight 1069.55
_chemical_name_systematic
; 
 ? 
;
_space_group_IT_number 14
_symmetry_cell_setting monoclinic
_symmetry_space_group_name_Hall '-P 2ybc'
_symmetry_space_group_name_H-M 'P 1 21/c 1'
_atom_sites_solution_hydrogens geom
_atom_sites_solution_primary direct
_atom_sites_solution_secondary difmap
_audit_creation_method SHELXL-97
_cell_angle_alpha 90.00
_cell_angle_beta 110.028(13)
_cell_angle_gamma 90.00
_cell_formula_units_Z 4
_cell_length_a 13.881(4)
_cell_length_b 13.961(4)
_cell_length_c 25.285(6)
_cell_measurement_reflns_used 7737
_cell_measurement_temperature 293(2)
_cell_measurement_theta_max 27.4526
_cell_measurement_theta_min 2.2512
_cell_volume 4604(2)
_computing_cell_refinement 'Bruker XSCANS'
_computing_data_collection 'Bruker XSCANS'
_computing_data_reduction 'Bruker SHELXTL'
_computing_molecular_graphics 'Bruker SHELXTL'
_computing_publication_material 'Bruker SHELXTL'
_computing_structure_refinement 'SHELXL-97 (Sheldrick, 1997)'
_computing_structure_solution 'SHELXS-97 (Sheldrick, 1990)'
_diffrn_ambient_temperature 293(2)
_diffrn_measured_fraction_theta_full 0.992
_diffrn_measured_fraction_theta_max 0.992
_diffrn_measurement_device_type 'Bruker P4'
_diffrn_measurement_method '\w scans'
_diffrn_radiation_monochromator graphite
_diffrn_radiation_source 'fine-focus sealed tube'
_diffrn_radiation_type MoK\a
_diffrn_radiation_wavelength 0.71073
_diffrn_reflns_av_R_equivalents 0.0540
_diffrn_reflns_av_sigmaI/netI 0.0563
_diffrn_reflns_limit_h_max 15
_diffrn_reflns_limit_h_min -18
_diffrn_reflns_limit_k_max 18
_diffrn_reflns_limit_k_min -18
_diffrn_reflns_limit_l_max 30
_diffrn_reflns_limit_l_min -32
_diffrn_reflns_number 36015
_diffrn_reflns_theta_full 27.48
_diffrn_reflns_theta_max 27.48
_diffrn_reflns_theta_min 2.92
_diffrn_standards_decay_% none
_diffrn_standards_interval_count none
_diffrn_standards_number none
_exptl_absorpt_coefficient_mu 0.510
_exptl_absorpt_correction_T_max 0.975
_exptl_absorpt_correction_T_min 0.958
_exptl_absorpt_correction_type multi-scan
_exptl_absorpt_process_details crystalclear
_exptl_crystal_colour red
_exptl_crystal_density_diffrn 1.543
_exptl_crystal_density_method 'not measured'
_exptl_crystal_description Prism
_exptl_crystal_F_000 2208
_exptl_crystal_size_max 0.1300
_exptl_crystal_size_mid 0.0700
_exptl_crystal_size_min 0.0500
_refine_diff_density_max 0.302
_refine_diff_density_min -0.464
_refine_diff_density_rms 0.059
_refine_ls_extinction_coef 0.0021(4)
_refine_ls_extinction_expression Fc^*^=kFc[1+0.001xFc^2^\l^3^/sin(2\q)]^-1/4^
_refine_ls_extinction_method SHELXL
_refine_ls_goodness_of_fit_ref 1.115
_refine_ls_hydrogen_treatment mixed
_refine_ls_matrix_type full
_refine_ls_number_parameters 689
_refine_ls_number_reflns 10469
_refine_ls_number_restraints 0
_refine_ls_restrained_S_all 1.115
_refine_ls_R_factor_all 0.0914
_refine_ls_R_factor_gt 0.0634
_refine_ls_shift/su_max 0.001
_refine_ls_shift/su_mean 0.000
_refine_ls_structure_factor_coef Fsqd
_refine_ls_weighting_details 'calc w=1/[\s^2^(Fo^2^)+(0.0633P)^2^+1.1545P] where P=(Fo^2^+2Fc^2^)/3'
_refine_ls_weighting_scheme calc
_refine_ls_wR_factor_gt 0.1386
_refine_ls_wR_factor_ref 0.1528
_reflns_number_gt 7725
_reflns_number_total 10469
_reflns_threshold_expression >2sigma(I)
_cod_data_source_file cg901468d_si_002.cif
_cod_data_source_block Ni1'
_cod_depositor_comments
;
The following automatic conversions were performed:

'_symmetry_cell_setting' value 'Monoclinic' changed to 'monoclinic'
according to /home/saulius/struct/CIF-dictionaries/cif_core.dic
dictionary named 'cif_core.dic' version 2.4.2 from
2011-04-26.

'_exptl_absorpt_correction_type' value 'Multi-scan'
changed to 'multi-scan' according to
/home/saulius/struct/CIF-dictionaries/cif_core.dic dictionary named
'cif_core.dic' version 2.4.2 from 2011-04-26.

Automatic conversion script
Id: cif_fix_values 1715 2011-07-08 13:25:40Z adriana 
;
_cod_original_sg_symbol_H-M P21/c
_cod_database_code 4502651
_attachment Ni1'.cif

loop_
_symmetry_equiv_pos_as_xyz
'x, y, z'
'-x, y+1/2, -z+1/2'
'-x, -y, -z'
'x, -y-1/2, z-1/2'

loop_
_atom_site_label
_atom_site_type_symbol
_atom_site_fract_x
_atom_site_fract_y
_atom_site_fract_z
_atom_site_U_iso_or_equiv
_atom_site_adp_type
_atom_site_occupancy
_atom_site_symmetry_multiplicity
_atom_site_calc_flag
_atom_site_refinement_flags
Ni1 Ni 0.16650(3) -0.17573(3) -0.230651(16) 0.03543(13) Uani 1 1 d .
C1 C 0.3496(2) -0.2197(2) -0.12469(13) 0.0412(7) Uani 1 1 d .
H1A H 0.3403 -0.1582 -0.1131 0.049 Uiso 1 1 calc R
C2 C 0.4264(2) -0.2761(2) -0.08927(14) 0.0447(7) Uani 1 1 d .
H2A H 0.4675 -0.2533 -0.0542 0.054 Uiso 1 1 calc R
C3 C 0.4412(3) -0.3661(3) -0.10654(14) 0.0480(8) Uani 1 1 d .
H3A H 0.4928 -0.4050 -0.0833 0.058 Uiso 1 1 calc R
C4 C 0.3796(2) -0.3986(2) -0.15829(14) 0.0457(8) Uani 1 1 d .
H4A H 0.3893 -0.4595 -0.1706 0.055 Uiso 1 1 calc R
C5 C 0.3026(2) -0.3394(2) -0.19207(13) 0.0364(6) Uani 1 1 d .
C6 C 0.2313(2) -0.3690(2) -0.24810(13) 0.0386(7) Uani 1 1 d .
C7 C 0.2396(3) -0.4549(2) -0.27371(15) 0.0547(9) Uani 1 1 d .
H7A H 0.2923 -0.4975 -0.2560 0.066 Uiso 1 1 calc R
C8 C 0.1688(3) -0.4766(3) -0.32572(16) 0.0625(10) Uani 1 1 d .
H8A H 0.1738 -0.5338 -0.3435 0.075 Uiso 1 1 calc R
C9 C 0.0910(3) -0.4136(3) -0.35113(15) 0.0573(9) Uani 1 1 d .
H9A H 0.0419 -0.4276 -0.3859 0.069 Uiso 1 1 calc R
C10 C 0.0874(3) -0.3293(3) -0.32408(14) 0.0514(8) Uani 1 1 d .
H10A H 0.0348 -0.2863 -0.3414 0.062 Uiso 1 1 calc R
C11 C 0.0779(3) -0.2754(2) -0.14810(14) 0.0460(8) Uani 1 1 d .
H11A H 0.1449 -0.2944 -0.1286 0.055 Uiso 1 1 calc R
C12 C 0.0018(3) -0.3031(2) -0.12758(15) 0.0515(9) Uani 1 1 d .
H12A H 0.0174 -0.3394 -0.0949 0.062 Uiso 1 1 calc R
C13 C -0.0969(3) -0.2758(3) -0.15642(17) 0.0595(10) Uani 1 1 d .
H13A H -0.1497 -0.2936 -0.1436 0.071 Uiso 1 1 calc R
C14 C -0.1174(3) -0.2216(3) -0.20469(17) 0.0564(9) Uani 1 1 d .
H14A H -0.1841 -0.2021 -0.2244 0.068 Uiso 1 1 calc R
C15 C -0.0381(2) -0.1962(2) -0.22369(14) 0.0419(7) Uani 1 1 d .
C16 C -0.0537(2) -0.1395(2) -0.27525(14) 0.0427(7) Uani 1 1 d .
C17 C -0.1494(3) -0.1093(3) -0.30948(16) 0.0597(10) Uani 1 1 d .
H17A H -0.2072 -0.1235 -0.3003 0.072 Uiso 1 1 calc R
C18 C -0.1584(3) -0.0573(3) -0.35772(16) 0.0664(11) Uani 1 1 d .
H18A H -0.2222 -0.0358 -0.3811 0.080 Uiso 1 1 calc R
C19 C -0.0723(3) -0.0383(3) -0.37045(15) 0.0557(9) Uani 1 1 d .
H19A H -0.0766 -0.0047 -0.4029 0.067 Uiso 1 1 calc R
C20 C 0.0206(3) -0.0697(2) -0.33452(14) 0.0480(8) Uani 1 1 d .
H20A H 0.0792 -0.0554 -0.3430 0.058 Uiso 1 1 calc R
C21 C 0.1684(3) -0.0177(3) -0.14518(15) 0.0525(9) Uani 1 1 d .
H21A H 0.1327 -0.0614 -0.1311 0.063 Uiso 1 1 calc R
C22 C 0.1900(3) 0.0708(3) -0.12027(18) 0.0688(11) Uani 1 1 d .
H22A H 0.1707 0.0859 -0.0895 0.083 Uiso 1 1 calc R
C23 C 0.2401(4) 0.1361(3) -0.1414(2) 0.0815(14) Uani 1 1 d .
H23A H 0.2548 0.1968 -0.1256 0.098 Uiso 1 1 calc R
C24 C 0.2687(3) 0.1108(3) -0.1866(2) 0.0709(12) Uani 1 1 d .
H24A H 0.3027 0.1546 -0.2017 0.085 Uiso 1 1 calc R
C25 C 0.2467(2) 0.0202(2) -0.20935(15) 0.0467(8) Uani 1 1 d .
C26 C 0.2813(2) -0.0162(2) -0.25497(14) 0.0456(8) Uani 1 1 d .
C27 C 0.3343(3) 0.0395(3) -0.28109(17) 0.0631(11) Uani 1 1 d .
H27A H 0.3444 0.1045 -0.2730 0.076 Uiso 1 1 calc R
C28 C 0.3715(3) -0.0030(4) -0.31908(18) 0.0724(13) Uani 1 1 d .
H28A H 0.4072 0.0336 -0.3369 0.087 Uiso 1 1 calc R
C29 C 0.3568(3) -0.0984(4) -0.33103(15) 0.0648(11) Uani 1 1 d .
H29A H 0.3845 -0.1282 -0.3555 0.078 Uiso 1 1 calc R
C30 C 0.2989(3) -0.1493(3) -0.30539(15) 0.0526(9) Uani 1 1 d .
H30A H 0.2859 -0.2138 -0.3143 0.063 Uiso 1 1 calc R
C31 C 0.5995(2) -0.12602(19) -0.14506(12) 0.0323(6) Uani 1 1 d .
C32 C 0.6297(2) -0.1433(2) -0.08742(12) 0.0332(6) Uani 1 1 d .
C33 C 0.6234(2) -0.0691(2) -0.05255(13) 0.0380(7) Uani 1 1 d .
H33A H 0.6428 -0.0810 -0.0141 0.046 Uiso 1 1 calc R
C34 C 0.5894(2) 0.0228(2) -0.07212(13) 0.0397(7) Uani 1 1 d .
C35 C 0.5653(2) 0.0417(2) -0.13002(12) 0.0376(7) Uani 1 1 d .
C36 C 0.5702(2) -0.0341(2) -0.16470(13) 0.0383(7) Uani 1 1 d .
H36A H 0.5529 -0.0225 -0.2031 0.046 Uiso 1 1 calc R
C37 C 0.5930(2) -0.1989(2) -0.19013(13) 0.0360(6) Uani 1 1 d .
C38 C 0.6727(2) -0.2379(2) -0.06169(13) 0.0370(7) Uani 1 1 d .
C39 C 0.5838(3) 0.0898(2) -0.02588(16) 0.0561(9) Uani 1 1 d .
C40 C 0.5361(3) 0.1369(2) -0.16027(15) 0.0498(8) Uani 1 1 d .
C41 C 0.8454(2) -0.59875(19) -0.03413(12) 0.0325(6) Uani 1 1 d .
C42 C 0.7769(2) -0.6523(2) -0.01640(12) 0.0335(6) Uani 1 1 d .
C43 C 0.7979(2) -0.7489(2) -0.00288(13) 0.0382(7) Uani 1 1 d .
H43A H 0.7515 -0.7852 0.0079 0.046 Uiso 1 1 calc R
C44 C 0.8867(2) -0.7918(2) -0.00523(13) 0.0368(6) Uani 1 1 d .
C45 C 0.9571(2) -0.7370(2) -0.02075(12) 0.0348(6) Uani 1 1 d .
C46 C 0.9341(2) -0.6418(2) -0.03534(12) 0.0343(6) Uani 1 1 d .
H46A H 0.9803 -0.6056 -0.0464 0.041 Uiso 1 1 calc R
C47 C 0.8264(2) -0.4960(2) -0.05372(13) 0.0370(7) Uani 1 1 d .
C48 C 0.6846(2) -0.6100(2) -0.00675(13) 0.0365(6) Uani 1 1 d .
C49 C 0.9050(3) -0.8952(2) 0.01279(14) 0.0434(7) Uani 1 1 d .
C50 C 1.0589(2) -0.7767(2) -0.01771(13) 0.0379(7) Uani 1 1 d .
N1 N 0.28768(18) -0.25039(17) -0.17535(10) 0.0366(5) Uani 1 1 d .
N2 N 0.1558(2) -0.30559(18) -0.27392(11) 0.0417(6) Uani 1 1 d .
N3 N 0.05934(19) -0.22246(18) -0.19489(10) 0.0388(6) Uani 1 1 d .
N4 N 0.03082(19) -0.11995(18) -0.28779(11) 0.0400(6) Uani 1 1 d .
N5 N 0.1959(2) -0.04396(18) -0.18844(11) 0.0415(6) Uani 1 1 d .
N6 N 0.26113(19) -0.10960(19) -0.26846(11) 0.0425(6) Uani 1 1 d .
O1 O 0.50665(17) -0.24590(16) -0.20576(9) 0.0489(6) Uani 1 1 d .
H1O H 0.4899 -0.2798 -0.2354 0.059 Uiso 1 1 d R
O2 O 0.65620(19) -0.2057(2) -0.21253(11) 0.0611(7) Uani 1 1 d .
O3 O 0.68876(18) -0.29926(15) -0.09402(9) 0.0502(6) Uani 1 1 d .
O4 O 0.69171(16) -0.24939(15) -0.00964(9) 0.0422(5) Uani 1 1 d .
O5 O 0.6293(3) 0.0705(2) 0.02274(12) 0.0942(11) Uani 1 1 d .
O6 O 0.5290(3) 0.16747(18) -0.03976(13) 0.0827(9) Uani 1 1 d .
O7 O 0.5018(3) 0.20266(19) -0.13832(13) 0.0852(10) Uani 1 1 d .
H7O H 0.5040 0.1904 -0.1050 0.102 Uiso 1 1 d R
O8 O 0.5451(2) 0.14392(17) -0.20724(11) 0.0649(7) Uani 1 1 d .
O9 O 0.88454(18) -0.45498(16) -0.07254(12) 0.0594(7) Uani 1 1 d .
O10 O 0.74271(16) -0.46028(15) -0.04978(10) 0.0471(5) Uani 1 1 d .
H10O H 0.7330 -0.4013 -0.0582 0.057 Uiso 1 1 d R
O11 O 0.69201(18) -0.56856(17) 0.03624(9) 0.0502(6) Uani 1 1 d .
O12 O 0.59828(16) -0.62868(18) -0.04709(9) 0.0505(6) Uani 1 1 d .
H12O H 0.5441 -0.6108 -0.0414 0.061 Uiso 1 1 d R
O13 O 0.8746(2) -0.95422(16) -0.03035(11) 0.0603(7) Uani 1 1 d .
H13O H 0.8948 -1.0098 -0.0175 0.072 Uiso 1 1 d R
O14 O 0.9393(2) -0.91973(18) 0.06093(11) 0.0703(8) Uani 1 1 d .
O15 O 1.08775(18) -0.85569(16) 0.00028(13) 0.0643(7) Uani 1 1 d .
O16 O 1.11395(17) -0.71683(17) -0.03504(10) 0.0546(6) Uani 1 1 d .
H16O H 1.1756 -0.7365 -0.0249 0.066 Uiso 1 1 d R
O1W O 0.4148(2) -0.6076(2) -0.03466(12) 0.0589(7) Uani 1 1 d .
H1WA H 0.386(4) -0.655(4) -0.028(2) 0.088 Uiso 1 1 d .
H1WB H 0.384(4) -0.559(4) -0.036(2) 0.088 Uiso 1 1 d .
O2W O 0.3881(3) -0.6300(3) -0.1683(2) 0.1006(15) Uani 1 1 d .
H2WA H 0.423(6) -0.664(5) -0.147(3) 0.151 Uiso 1 1 d .
H2WB H 0.377(6) -0.651(6) -0.194(3) 0.151 Uiso 1 1 d .

loop_
_atom_site_aniso_label
_atom_site_aniso_U_11
_atom_site_aniso_U_22
_atom_site_aniso_U_33
_atom_site_aniso_U_23
_atom_site_aniso_U_13
_atom_site_aniso_U_12
Ni1 0.0354(2) 0.0345(2) 0.0387(2) 0.00128(16) 0.01563(17) -0.00105(15)
C1 0.0402(17) 0.0443(18) 0.0414(17) -0.0072(14) 0.0168(14) -0.0051(14)
C2 0.0389(18) 0.054(2) 0.0395(17) 0.0047(14) 0.0111(14) -0.0041(15)
C3 0.0422(18) 0.053(2) 0.0474(19) 0.0110(15) 0.0131(15) 0.0035(15)
C4 0.0462(19) 0.0406(17) 0.0511(19) 0.0015(14) 0.0176(15) 0.0041(14)
C5 0.0346(16) 0.0349(15) 0.0423(16) 0.0014(12) 0.0166(13) -0.0026(12)
C6 0.0390(17) 0.0366(16) 0.0430(17) 0.0002(13) 0.0175(14) -0.0054(13)
C7 0.062(2) 0.0424(19) 0.058(2) -0.0069(16) 0.0187(18) 0.0032(16)
C8 0.082(3) 0.048(2) 0.059(2) -0.0206(18) 0.027(2) -0.008(2)
C9 0.063(2) 0.060(2) 0.0433(19) -0.0124(17) 0.0111(17) -0.0095(19)
C10 0.050(2) 0.055(2) 0.0418(18) -0.0104(15) 0.0064(15) 0.0001(16)
C11 0.051(2) 0.0444(18) 0.0469(18) 0.0077(15) 0.0220(16) -0.0019(15)
C12 0.067(2) 0.0448(19) 0.052(2) 0.0036(15) 0.0322(18) -0.0088(17)
C13 0.061(2) 0.061(2) 0.073(3) 0.0050(19) 0.043(2) -0.0090(19)
C14 0.0403(19) 0.065(2) 0.071(2) 0.0002(19) 0.0280(18) -0.0027(16)
C15 0.0395(18) 0.0415(17) 0.0487(18) -0.0009(14) 0.0203(15) -0.0032(13)
C16 0.0388(18) 0.0407(17) 0.0467(18) -0.0042(14) 0.0123(14) 0.0003(13)
C17 0.041(2) 0.074(3) 0.061(2) 0.012(2) 0.0141(17) 0.0091(17)
C18 0.056(2) 0.073(3) 0.057(2) 0.009(2) 0.0038(19) 0.021(2)
C19 0.067(2) 0.050(2) 0.0435(19) 0.0084(16) 0.0113(18) 0.0129(18)
C20 0.052(2) 0.0468(19) 0.0442(18) 0.0059(15) 0.0156(16) -0.0011(15)
C21 0.060(2) 0.0458(19) 0.055(2) -0.0065(16) 0.0237(18) 0.0006(16)
C22 0.081(3) 0.055(2) 0.069(3) -0.020(2) 0.023(2) 0.005(2)
C23 0.097(4) 0.048(2) 0.099(4) -0.027(2) 0.034(3) -0.006(2)
C24 0.076(3) 0.043(2) 0.092(3) -0.005(2) 0.027(2) -0.0151(19)
C25 0.0391(18) 0.0393(17) 0.058(2) 0.0017(15) 0.0113(15) -0.0040(14)
C26 0.0333(17) 0.0435(18) 0.056(2) 0.0103(15) 0.0094(15) -0.0048(13)
C27 0.054(2) 0.066(3) 0.065(2) 0.018(2) 0.015(2) -0.0169(19)
C28 0.055(2) 0.101(4) 0.062(3) 0.027(2) 0.021(2) -0.019(2)
C29 0.047(2) 0.106(4) 0.048(2) 0.014(2) 0.0243(17) 0.007(2)
C30 0.052(2) 0.062(2) 0.051(2) 0.0060(17) 0.0276(17) 0.0057(17)
C31 0.0318(15) 0.0250(13) 0.0378(15) -0.0005(11) 0.0088(12) 0.0000(11)
C32 0.0298(15) 0.0296(14) 0.0367(15) 0.0032(11) 0.0069(12) 0.0035(11)
C33 0.0432(17) 0.0311(15) 0.0378(16) 0.0003(12) 0.0112(13) 0.0023(12)
C34 0.0437(17) 0.0289(14) 0.0438(17) -0.0022(12) 0.0116(14) -0.0001(12)
C35 0.0403(17) 0.0263(14) 0.0421(16) 0.0032(12) 0.0090(13) 0.0015(12)
C36 0.0404(17) 0.0322(15) 0.0374(16) 0.0041(12) 0.0072(13) 0.0016(12)
C37 0.0352(16) 0.0306(15) 0.0413(16) 0.0041(12) 0.0121(13) 0.0025(12)
C38 0.0351(16) 0.0314(15) 0.0439(17) 0.0074(13) 0.0131(13) 0.0074(12)
C39 0.078(3) 0.0371(18) 0.052(2) -0.0080(15) 0.0205(19) -0.0002(17)
C40 0.056(2) 0.0288(16) 0.056(2) 0.0057(15) 0.0080(17) 0.0064(15)
C41 0.0313(15) 0.0283(14) 0.0374(15) 0.0027(11) 0.0111(12) 0.0050(11)
C42 0.0320(15) 0.0309(14) 0.0374(15) 0.0004(11) 0.0116(12) 0.0027(11)
C43 0.0415(17) 0.0298(14) 0.0461(17) 0.0027(12) 0.0186(14) -0.0012(12)
C44 0.0394(16) 0.0305(14) 0.0418(16) 0.0040(12) 0.0156(13) 0.0046(12)
C45 0.0381(16) 0.0318(15) 0.0356(15) 0.0020(12) 0.0140(13) 0.0034(12)
C46 0.0335(15) 0.0317(14) 0.0385(15) 0.0073(12) 0.0134(12) 0.0022(12)
C47 0.0394(17) 0.0282(14) 0.0442(17) 0.0038(12) 0.0155(14) 0.0041(12)
C48 0.0403(17) 0.0303(14) 0.0411(16) 0.0022(12) 0.0170(14) 0.0023(12)
C49 0.0492(19) 0.0351(16) 0.053(2) 0.0090(15) 0.0260(16) 0.0062(14)
C50 0.0392(17) 0.0346(16) 0.0410(16) 0.0028(13) 0.0150(13) 0.0020(13)
N1 0.0358(13) 0.0381(13) 0.0374(13) -0.0042(10) 0.0144(11) -0.0016(10)
N2 0.0408(15) 0.0409(15) 0.0417(14) -0.0043(11) 0.0120(12) -0.0011(11)
N3 0.0378(14) 0.0388(14) 0.0426(14) 0.0031(11) 0.0172(12) -0.0028(11)
N4 0.0393(14) 0.0389(14) 0.0427(14) 0.0033(11) 0.0153(12) -0.0012(11)
N5 0.0441(15) 0.0364(14) 0.0457(15) -0.0002(11) 0.0175(12) 0.0006(11)
N6 0.0365(14) 0.0477(16) 0.0465(15) 0.0074(12) 0.0184(12) 0.0022(11)
O1 0.0502(14) 0.0515(14) 0.0491(13) -0.0193(11) 0.0222(11) -0.0156(11)
O2 0.0516(15) 0.0697(17) 0.0748(17) -0.0184(14) 0.0383(14) -0.0064(12)
O3 0.0671(16) 0.0326(11) 0.0504(13) 0.0056(10) 0.0195(12) 0.0186(11)
O4 0.0433(12) 0.0405(12) 0.0448(12) 0.0117(9) 0.0175(10) 0.0116(9)
O5 0.157(3) 0.0634(19) 0.0481(17) -0.0136(14) 0.0172(19) 0.0244(19)
O6 0.135(3) 0.0401(15) 0.081(2) -0.0040(13) 0.048(2) 0.0282(16)
O7 0.138(3) 0.0393(14) 0.0769(19) 0.0132(13) 0.0351(19) 0.0350(16)
O8 0.093(2) 0.0416(13) 0.0533(15) 0.0183(11) 0.0158(14) 0.0123(13)
O9 0.0559(15) 0.0404(13) 0.095(2) 0.0235(13) 0.0418(14) 0.0090(11)
O10 0.0486(13) 0.0300(11) 0.0705(15) 0.0108(10) 0.0302(12) 0.0125(9)
O11 0.0529(14) 0.0561(14) 0.0456(13) -0.0092(11) 0.0220(11) 0.0032(11)
O12 0.0335(12) 0.0665(16) 0.0518(13) -0.0110(12) 0.0150(11) 0.0022(11)
O13 0.0833(18) 0.0276(11) 0.0659(16) 0.0031(11) 0.0203(14) 0.0034(11)
O14 0.112(2) 0.0442(14) 0.0575(16) 0.0166(12) 0.0332(16) 0.0209(14)
O15 0.0496(15) 0.0309(12) 0.115(2) 0.0174(13) 0.0310(15) 0.0133(10)
O16 0.0402(13) 0.0557(14) 0.0727(16) 0.0268(12) 0.0256(12) 0.0162(11)
O1W 0.0500(16) 0.0569(17) 0.0755(18) 0.0124(14) 0.0289(13) 0.0097(12)
O2W 0.069(2) 0.062(2) 0.150(4) 0.009(2) 0.009(2) 0.0168(16)

loop_
_atom_type_symbol
_atom_type_description
_atom_type_scat_dispersion_real
_atom_type_scat_dispersion_imag
_atom_type_scat_source
C C 0.0033 0.0016 'International Tables Vol C Tables 4.2.6.8 and 6.1.1.4'
H H 0.0000 0.0000 'International Tables Vol C Tables 4.2.6.8 and 6.1.1.4'
N N 0.0061 0.0033 'International Tables Vol C Tables 4.2.6.8 and 6.1.1.4'
Ni Ni 0.3393 1.1124 'International Tables Vol C Tables 4.2.6.8 and 6.1.1.4'
O O 0.0106 0.0060 'International Tables Vol C Tables 4.2.6.8 and 6.1.1.4'

loop_
_geom_angle_atom_site_label_1
_geom_angle_atom_site_label_2
_geom_angle_atom_site_label_3
_geom_angle
N1 Ni1 N6 92.24(10)
N1 Ni1 N3 94.87(10)
N6 Ni1 N3 171.31(10)
N1 Ni1 N4 171.06(10)
N6 Ni1 N4 94.47(10)
N3 Ni1 N4 79.01(10)
N1 Ni1 N5 97.28(10)
N6 Ni1 N5 78.54(11)
N3 Ni1 N5 95.58(10)
N4 Ni1 N5 89.85(10)
N1 Ni1 N2 79.19(10)
N6 Ni1 N2 94.98(11)
N3 Ni1 N2 91.26(10)
N4 Ni1 N2 94.32(10)
N5 Ni1 N2 172.56(10)
N1 C1 C2 122.4(3)
N1 C1 H1A 118.8
C2 C1 H1A 118.8
C3 C2 C1 118.9(3)
C3 C2 H2A 120.5
C1 C2 H2A 120.5
C2 C3 C4 119.7(3)
C2 C3 H3A 120.1
C4 C3 H3A 120.1
C3 C4 C5 119.1(3)
C3 C4 H4A 120.5
C5 C4 H4A 120.5
N1 C5 C4 121.6(3)
N1 C5 C6 115.6(3)
C4 C5 C6 122.8(3)
N2 C6 C7 120.9(3)
N2 C6 C5 115.5(3)
C7 C6 C5 123.6(3)
C8 C7 C6 119.3(3)
C8 C7 H7A 120.3
C6 C7 H7A 120.3
C9 C8 C7 119.7(3)
C9 C8 H8A 120.1
C7 C8 H8A 120.1
C10 C9 C8 118.4(3)
C10 C9 H9A 120.8
C8 C9 H9A 120.8
N2 C10 C9 123.3(3)
N2 C10 H10A 118.4
C9 C10 H10A 118.4
N3 C11 C12 123.0(3)
N3 C11 H11A 118.5
C12 C11 H11A 118.5
C13 C12 C11 118.5(3)
C13 C12 H12A 120.7
C11 C12 H12A 120.7
C12 C13 C14 119.3(3)
C12 C13 H13A 120.4
C14 C13 H13A 120.4
C13 C14 C15 119.9(3)
C13 C14 H14A 120.0
C15 C14 H14A 120.0
N3 C15 C14 120.7(3)
N3 C15 C16 116.0(3)
C14 C15 C16 123.3(3)
N4 C16 C17 121.3(3)
N4 C16 C15 116.2(3)
C17 C16 C15 122.5(3)
C16 C17 C18 119.3(3)
C16 C17 H17A 120.3
C18 C17 H17A 120.3
C19 C18 C17 119.1(3)
C19 C18 H18A 120.5
C17 C18 H18A 120.5
C18 C19 C20 118.8(3)
C18 C19 H19A 120.6
C20 C19 H19A 120.6
N4 C20 C19 122.9(3)
N4 C20 H20A 118.5
C19 C20 H20A 118.5
N5 C21 C22 123.2(4)
N5 C21 H21A 118.4
C22 C21 H21A 118.4
C23 C22 C21 118.9(4)
C23 C22 H22A 120.6
C21 C22 H22A 120.6
C22 C23 C24 119.0(4)
C22 C23 H23A 120.5
C24 C23 H23A 120.5
C23 C24 C25 119.7(4)
C23 C24 H24A 120.1
C25 C24 H24A 120.1
N5 C25 C24 120.9(3)
N5 C25 C26 115.3(3)
C24 C25 C26 123.7(3)
N6 C26 C27 121.3(3)
N6 C26 C25 115.6(3)
C27 C26 C25 123.0(3)
C28 C27 C26 118.7(4)
C28 C27 H27A 120.7
C26 C27 H27A 120.7
C29 C28 C27 120.9(4)
C29 C28 H28A 119.6
C27 C28 H28A 119.6
C28 C29 C30 117.6(4)
C28 C29 H29A 121.2
C30 C29 H29A 121.2
N6 C30 C29 122.8(4)
N6 C30 H30A 118.6
C29 C30 H30A 118.6
C36 C31 C32 118.8(3)
C36 C31 C37 114.9(3)
C32 C31 C37 126.4(2)
C33 C32 C31 118.4(3)
C33 C32 C38 119.0(3)
C31 C32 C38 122.5(3)
C32 C33 C34 123.3(3)
C32 C33 H33A 118.3
C34 C33 H33A 118.3
C33 C34 C35 118.1(3)
C33 C34 C39 113.1(3)
C35 C34 C39 128.8(3)
C36 C35 C34 117.8(3)
C36 C35 C40 114.2(3)
C34 C35 C40 128.0(3)
C31 C36 C35 123.4(3)
C31 C36 H36A 118.3
C35 C36 H36A 118.3
O2 C37 O1 124.2(3)
O2 C37 C31 123.1(3)
O1 C37 C31 112.3(2)
O3 C38 O4 124.9(3)
O3 C38 C32 116.8(3)
O4 C38 C32 118.3(3)
O5 C39 O6 121.0(3)
O5 C39 C34 120.0(3)
O6 C39 C34 119.0(3)
O8 C40 O7 123.1(3)
O8 C40 C35 117.1(3)
O7 C40 C35 119.8(3)
C46 C41 C42 119.0(3)
C46 C41 C47 117.6(3)
C42 C41 C47 123.5(2)
C43 C42 C41 119.1(3)
C43 C42 C48 117.2(3)
C41 C42 C48 123.6(2)
C44 C43 C42 121.3(3)
C44 C43 H43A 119.4
C42 C43 H43A 119.4
C43 C44 C45 119.4(3)
C43 C44 C49 117.3(3)
C45 C44 C49 123.2(3)
C46 C45 C44 118.7(3)
C46 C45 C50 119.8(3)
C44 C45 C50 121.4(3)
C41 C46 C45 122.5(3)
C41 C46 H46A 118.7
C45 C46 H46A 118.7
O9 C47 O10 125.6(3)
O9 C47 C41 120.8(3)
O10 C47 C41 113.5(2)
O11 C48 O12 124.9(3)
O11 C48 C42 121.4(3)
O12 C48 C42 113.5(3)
O14 C49 O13 124.6(3)
O14 C49 C44 123.3(3)
O13 C49 C44 112.1(3)
O15 C50 O16 123.7(3)
O15 C50 C45 123.0(3)
O16 C50 C45 113.4(3)
C1 N1 C5 118.4(3)
C1 N1 Ni1 126.2(2)
C5 N1 Ni1 115.42(19)
C10 N2 C6 118.4(3)
C10 N2 Ni1 127.4(2)
C6 N2 Ni1 114.1(2)
C11 N3 C15 118.6(3)
C11 N3 Ni1 127.0(2)
C15 N3 Ni1 114.3(2)
C20 N4 C16 118.5(3)
C20 N4 Ni1 127.1(2)
C16 N4 Ni1 114.4(2)
C21 N5 C25 118.3(3)
C21 N5 Ni1 126.9(2)
C25 N5 Ni1 114.8(2)
C30 N6 C26 118.6(3)
C30 N6 Ni1 126.5(2)
C26 N6 Ni1 114.8(2)
C37 O1 H1O 119.6
C40 O7 H7O 113.8
C47 O10 H10O 115.0
C48 O12 H12O 115.9
C49 O13 H13O 106.6
C50 O16 H16O 109.7
H1WA O1W H1WB 113(5)
H2WA O2W H2WB 106(8)

loop_
_geom_bond_atom_site_label_1
_geom_bond_atom_site_label_2
_geom_bond_distance
Ni1 N1 2.064(3)
Ni1 N6 2.086(3)
Ni1 N3 2.092(2)
Ni1 N4 2.092(3)
Ni1 N5 2.096(3)
Ni1 N2 2.096(3)
C1 N1 1.345(4)
C1 C2 1.381(4)
C1 H1A 0.9300
C2 C3 1.368(5)
C2 H2A 0.9300
C3 C4 1.372(5)
C3 H3A 0.9300
C4 C5 1.390(4)
C4 H4A 0.9300
C5 N1 1.351(4)
C5 C6 1.482(4)
C6 N2 1.357(4)
C6 C7 1.386(4)
C7 C8 1.379(5)
C7 H7A 0.9300
C8 C9 1.371(5)
C8 H8A 0.9300
C9 C10 1.371(5)
C9 H9A 0.9300
C10 N2 1.340(4)
C10 H10A 0.9300
C11 N3 1.343(4)
C11 C12 1.381(5)
C11 H11A 0.9300
C12 C13 1.367(5)
C12 H12A 0.9300
C13 C14 1.381(5)
C13 H13A 0.9300
C14 C15 1.389(4)
C14 H14A 0.9300
C15 N3 1.349(4)
C15 C16 1.476(5)
C16 N4 1.345(4)
C16 C17 1.379(5)
C17 C18 1.387(5)
C17 H17A 0.9300
C18 C19 1.366(6)
C18 H18A 0.9300
C19 C20 1.370(5)
C19 H19A 0.9300
C20 N4 1.339(4)
C20 H20A 0.9300
C21 N5 1.328(4)
C21 C22 1.373(5)
C21 H21A 0.9300
C22 C23 1.363(6)
C22 H22A 0.9300
C23 C24 1.377(6)
C23 H23A 0.9300
C24 C25 1.380(5)
C24 H24A 0.9300
C25 N5 1.354(4)
C25 C26 1.483(5)
C26 N6 1.352(4)
C26 C27 1.384(5)
C27 C28 1.372(6)
C27 H27A 0.9300
C28 C29 1.366(6)
C28 H28A 0.9300
C29 C30 1.388(5)
C29 H29A 0.9300
C30 N6 1.338(4)
C30 H30A 0.9300
C31 C36 1.386(4)
C31 C32 1.393(4)
C31 C37 1.507(4)
C32 C33 1.382(4)
C32 C38 1.503(4)
C33 C34 1.398(4)
C33 H33A 0.9300
C34 C35 1.411(4)
C34 C39 1.521(5)
C35 C36 1.391(4)
C35 C40 1.517(4)
C36 H36A 0.9300
C37 O2 1.200(4)
C37 O1 1.304(4)
C38 O3 1.256(4)
C38 O4 1.261(4)
C39 O5 1.205(4)
C39 O6 1.301(4)
C40 O8 1.240(4)
C40 O7 1.249(4)
C41 C46 1.381(4)
C41 C42 1.398(4)
C41 C47 1.511(4)
C42 C43 1.398(4)
C42 C48 1.505(4)
C43 C44 1.391(4)
C43 H43A 0.9300
C44 C45 1.400(4)
C44 C49 1.509(4)
C45 C46 1.386(4)
C45 C50 1.495(4)
C46 H46A 0.9300
C47 O9 1.211(4)
C47 O10 1.299(3)
C48 O11 1.204(3)
C48 O12 1.307(4)
C49 O14 1.195(4)
C49 O13 1.316(4)
C50 O15 1.208(4)
C50 O16 1.305(4)
O1 H1O 0.8500
O7 H7O 0.8499
O10 H10O 0.8499
O12 H12O 0.8501
O13 H13O 0.8499
O16 H16O 0.8501
O1W H1WA 0.83(5)
O1W H1WB 0.79(5)
O2W H2WA 0.75(7)
O2W H2WB 0.69(8)

loop_
_geom_hbond_atom_site_label_D
_geom_hbond_atom_site_label_H
_geom_hbond_atom_site_label_A
_geom_hbond_distance_DH
_geom_hbond_distance_HA
_geom_hbond_distance_DA
_geom_hbond_angle_DHA
_geom_hbond_site_symmetry_A
O1 H1O O8 0.85 1.73 2.577(3) 175.7 2_644
O7 H7O O6 0.85 1.60 2.439(4) 170.2 .
O10 H10O O3 0.85 1.69 2.508(3) 161.9 .
O10 H10O O4 0.85 2.61 3.270(3) 135.3 .
O12 H12O O1W 0.85 1.86 2.687(3) 163.6 .
O13 H13O O15 0.85 1.92 2.761(3) 167.5 3_735
O16 H16O O4 0.85 1.76 2.586(3) 163.8 3_745
O1W H1WA O4 0.83(5) 2.12(5) 2.927(4) 163(5) 3_645
O1W H1WB O11 0.79(5) 2.07(5) 2.865(4) 178(5) 3_645
O2W H2WA O7 0.75(7) 2.14(7) 2.776(4) 144(8) 1_545
O2W H2WB O2 0.69(8) 2.36(8) 3.050(6) 173(10) 2_644
